data_7031826
loop_
_publ_author_name
'Wang, Kangcai'
'Luo, Daibing'
'Xu, Dingguo'
'Guo, Furong'
'Liu, Lin'
'Lin, Zhien'

_publ_section_title
;
 New open-framework cobalt sulfate-oxalates based on molecular and
 chain-like building blocks.
;
_journal_issue 36
_journal_name_full 'Dalton transactions (Cambridge, England : 2003)'
_journal_page_first 13476
_journal_page_last 13479
_journal_paper_doi 10.1039/c4dt01503g
_journal_volume 43
_journal_year 2014
_chemical_formula_sum 'C7 H18 Co2 N3 O12 S'
_chemical_formula_weight 486.16
_chemical_name_systematic
; 
 ? 
;
_space_group_IT_number 2
_symmetry_cell_setting triclinic
_symmetry_space_group_name_Hall '-P 1'
_symmetry_space_group_name_H-M 'P -1'
_atom_sites_solution_hydrogens geom
_atom_sites_solution_primary direct
_atom_sites_solution_secondary difmap
_audit_creation_method SHELXL-97
_cell_angle_alpha 77.884(4)
_cell_angle_beta 82.744(4)
_cell_angle_gamma 87.356(4)
_cell_formula_units_Z 2
_cell_length_a 8.6065(3)
_cell_length_b 9.5595(5)
_cell_length_c 9.5987(5)
_cell_measurement_reflns_used 3415
_cell_measurement_temperature 293(2)
_cell_measurement_theta_max 28.6590
_cell_measurement_theta_min 3.4210
_cell_volume 765.79(6)
_computing_structure_refinement 'SHELXL-97 (Sheldrick, 1997)'
_computing_structure_solution 'SHELXS-97 (Sheldrick, 1990)'
_diffrn_ambient_temperature 293(2)
_diffrn_measured_fraction_theta_full 0.998
_diffrn_measured_fraction_theta_max 0.998
_diffrn_measurement_device_type 'Xcalibur, Eos'
_diffrn_measurement_method '\w scans'
_diffrn_radiation_monochromator graphite
_diffrn_radiation_source 'fine-focus sealed tube'
_diffrn_radiation_type MoK\a
_diffrn_radiation_wavelength 0.71073
_diffrn_reflns_av_R_equivalents 0.0218
_diffrn_reflns_av_sigmaI/netI 0.0347
_diffrn_reflns_limit_h_max 10
_diffrn_reflns_limit_h_min -10
_diffrn_reflns_limit_k_max 11
_diffrn_reflns_limit_k_min -10
_diffrn_reflns_limit_l_max 11
_diffrn_reflns_limit_l_min -11
_diffrn_reflns_number 5782
_diffrn_reflns_theta_full 25.00
_diffrn_reflns_theta_max 25.00
_diffrn_reflns_theta_min 3.20
_exptl_absorpt_coefficient_mu 2.375
_exptl_absorpt_correction_T_max 1.00000
_exptl_absorpt_correction_T_min 0.94783
_exptl_absorpt_correction_type multi-scan
_exptl_absorpt_process_details
;
CrysAlisPro, Agilent Technologies,
Version 1.171.36.28 (release 01-02-2013 CrysAlis171 .NET)
(compiled Feb  1 2013,16:14:44)
Empirical absorption correction using spherical harmonics,
 implemented in SCALE3 ABSPACK scaling algorithm.
;
_exptl_crystal_colour red
_exptl_crystal_density_diffrn 2.108
_exptl_crystal_density_method 'not measured'
_exptl_crystal_description block
_exptl_crystal_F_000 494
_exptl_crystal_size_max 0.26
_exptl_crystal_size_mid 0.24
_exptl_crystal_size_min 0.20
_refine_diff_density_max 0.336
_refine_diff_density_min -0.301
_refine_diff_density_rms 0.071
_refine_ls_extinction_method none
_refine_ls_goodness_of_fit_ref 1.056
_refine_ls_hydrogen_treatment mixed
_refine_ls_matrix_type full
_refine_ls_number_parameters 229
_refine_ls_number_reflns 2696
_refine_ls_number_restraints 0
_refine_ls_restrained_S_all 1.056
_refine_ls_R_factor_all 0.0327
_refine_ls_R_factor_gt 0.0266
_refine_ls_shift/su_max 0.000
_refine_ls_shift/su_mean 0.000
_refine_ls_structure_factor_coef Fsqd
_refine_ls_weighting_details 'calc w=1/[\s^2^(Fo^2^)+(0.0266P)^2^+0.2782P] where P=(Fo^2^+2Fc^2^)/3'
_refine_ls_weighting_scheme calc
_refine_ls_wR_factor_gt 0.0606
_refine_ls_wR_factor_ref 0.0638
_reflns_number_gt 2374
_reflns_number_total 2696
_reflns_threshold_expression >2sigma(I)
_cod_data_source_file c4dt01503g2.cif
_cod_data_source_block 1
_cod_depositor_comments 'Adding full bibliography for 7031826--7031827.cif.'
_cod_original_sg_symbol_H-M P-1
_cod_database_code 7031826

loop_
_symmetry_equiv_pos_as_xyz
'x, y, z'
'-x, -y, -z'

loop_
_atom_site_label
_atom_site_type_symbol
_atom_site_fract_x
_atom_site_fract_y
_atom_site_fract_z
_atom_site_U_iso_or_equiv
_atom_site_adp_type
_atom_site_occupancy
_atom_site_symmetry_multiplicity
_atom_site_calc_flag
_atom_site_refinement_flags
Co1 Co 0.34974(4) 0.09000(4) 0.23608(4) 0.01735(11) Uani 1 1 d .
Co2 Co 0.5000 0.5000 0.5000 0.01959(14) Uani 1 2 d S
Co3 Co 0.0000 0.5000 0.0000 0.01964(14) Uani 1 2 d S
S1 S 0.02013(7) 0.26796(7) 0.33143(7) 0.01587(15) Uani 1 1 d .
O1 O 0.1219(2) 0.1821(2) 0.2451(2) 0.0283(5) Uani 1 1 d .
O2 O -0.0350(2) 0.3958(2) 0.2366(2) 0.0326(5) Uani 1 1 d .
O3 O -0.1138(3) 0.1808(2) 0.4028(2) 0.0434(6) Uani 1 1 d .
O4 O 0.1048(2) 0.3092(2) 0.4396(2) 0.0282(5) Uani 1 1 d .
O5 O 0.5263(2) 0.4581(2) 0.29341(19) 0.0258(5) Uani 1 1 d .
O6 O 0.4576(2) 0.2897(2) 0.18403(19) 0.0258(5) Uani 1 1 d .
O7 O 0.4632(2) 0.27884(19) 0.54952(19) 0.0218(4) Uani 1 1 d .
O8 O 0.3956(2) 0.11277(19) 0.43728(19) 0.0216(4) Uani 1 1 d .
O9 O 0.5633(2) -0.0135(2) 0.16782(18) 0.0214(4) Uani 1 1 d .
O10 O 0.6801(2) -0.0879(2) -0.02615(19) 0.0231(4) Uani 1 1 d .
OW1 O 0.2798(2) -0.11984(19) 0.32748(19) 0.0237(4) Uani 1 1 d .
H1 H 0.2192 -0.1339 0.4054 0.036 Uiso 1 1 d R
H2 H 0.3611 -0.1708 0.3449 0.036 Uiso 1 1 d R
OW2 O 0.2588(2) 0.5340(2) 0.4949(2) 0.0362(5) Uani 1 1 d .
H3 H 0.2087 0.5580 0.5676 0.054 Uiso 1 1 d R
H4 H 0.2042 0.4722 0.4732 0.054 Uiso 1 1 d R
N2 N 0.0116(2) 0.7117(2) 0.0435(2) 0.0200(5) Uani 1 1 d .
H5 H -0.0354 0.7728 -0.0256 0.024 Uiso 1 1 calc R
N3 N -0.1661(2) 0.9153(2) 0.3240(2) 0.0222(5) Uani 1 1 d .
H6 H -0.1639 1.0069 0.3297 0.033 Uiso 1 1 calc R
H7 H -0.1328 0.8607 0.4020 0.033 Uiso 1 1 calc R
H8 H -0.2637 0.8925 0.3177 0.033 Uiso 1 1 calc R
N1 N 0.2427(3) 0.4981(3) 0.0038(2) 0.0255(5) Uani 1 1 d .
H9 H 0.2755 0.4129 0.0520 0.031 Uiso 1 1 calc R
H10 H 0.2927 0.5139 -0.0861 0.031 Uiso 1 1 calc R
C1 C 0.4785(3) 0.3364(3) 0.2929(3) 0.0194(6) Uani 1 1 d .
C2 C 0.4428(3) 0.2329(3) 0.4387(3) 0.0174(6) Uani 1 1 d .
C3 C 0.5701(3) -0.0296(3) 0.0416(3) 0.0169(6) Uani 1 1 d .
C4 C 0.2749(3) 0.6134(3) 0.0766(3) 0.0302(7) Uani 1 1 d .
H11 H 0.3857 0.6341 0.0599 0.036 Uiso 1 1 calc R
H12 H 0.2452 0.5841 0.1793 0.036 Uiso 1 1 calc R
C5 C 0.1812(3) 0.7442(3) 0.0172(3) 0.0274(7) Uani 1 1 d .
H13 H 0.2010 0.8219 0.0630 0.033 Uiso 1 1 calc R
H14 H 0.2126 0.7741 -0.0850 0.033 Uiso 1 1 calc R
C6 C -0.0647(3) 0.7360(3) 0.1827(3) 0.0226(6) Uani 1 1 d .
H15 H -0.0118 0.6779 0.2589 0.027 Uiso 1 1 calc R
H16 H -0.1724 0.7055 0.1959 0.027 Uiso 1 1 calc R
C7 C -0.0628(3) 0.8918(3) 0.1951(3) 0.0192(6) Uani 1 1 d .
H17 H 0.0433 0.9178 0.2012 0.023 Uiso 1 1 calc R
H18 H -0.0981 0.9523 0.1101 0.023 Uiso 1 1 calc R

loop_
_atom_site_aniso_label
_atom_site_aniso_U_11
_atom_site_aniso_U_22
_atom_site_aniso_U_33
_atom_site_aniso_U_23
_atom_site_aniso_U_13
_atom_site_aniso_U_12
Co1 0.0189(2) 0.0184(2) 0.0160(2) -0.00652(15) -0.00267(15) 0.00205(15)
Co2 0.0222(3) 0.0172(3) 0.0214(3) -0.0076(2) -0.0044(2) 0.0005(2)
Co3 0.0221(3) 0.0166(3) 0.0213(3) -0.0060(2) -0.0036(2) 0.0008(2)
S1 0.0171(3) 0.0160(4) 0.0146(3) -0.0043(3) -0.0006(3) 0.0014(3)
O1 0.0239(10) 0.0362(13) 0.0300(11) -0.0189(10) -0.0076(9) 0.0140(9)
O2 0.0505(13) 0.0226(12) 0.0257(11) -0.0048(9) -0.0137(10) 0.0127(10)
O3 0.0439(13) 0.0505(15) 0.0352(13) -0.0152(12) 0.0173(11) -0.0277(11)
O4 0.0351(11) 0.0279(12) 0.0265(11) -0.0126(9) -0.0123(9) 0.0046(9)
O5 0.0354(11) 0.0206(11) 0.0216(10) -0.0042(9) -0.0030(9) -0.0050(9)
O6 0.0371(11) 0.0233(11) 0.0174(10) -0.0053(9) -0.0010(9) -0.0067(9)
O7 0.0299(10) 0.0189(10) 0.0180(10) -0.0051(8) -0.0062(8) -0.0002(8)
O8 0.0289(10) 0.0176(11) 0.0194(10) -0.0058(8) -0.0045(8) 0.0004(8)
O9 0.0196(9) 0.0319(12) 0.0141(10) -0.0085(8) -0.0030(8) 0.0039(8)
O10 0.0200(10) 0.0321(12) 0.0191(10) -0.0103(9) -0.0046(8) 0.0090(8)
OW1 0.0241(10) 0.0233(11) 0.0221(10) -0.0023(9) -0.0017(8) 0.0015(8)
OW2 0.0218(10) 0.0360(13) 0.0588(15) -0.0281(12) -0.0056(10) 0.0030(9)
N2 0.0244(12) 0.0193(13) 0.0166(12) -0.0043(10) -0.0032(10) -0.0012(10)
N3 0.0218(12) 0.0225(13) 0.0228(12) -0.0057(10) -0.0032(10) 0.0016(10)
N1 0.0262(13) 0.0242(14) 0.0240(13) -0.0010(11) -0.0035(10) 0.0045(10)
C1 0.0171(13) 0.0205(16) 0.0214(15) -0.0072(12) -0.0013(11) 0.0008(11)
C2 0.0134(12) 0.0197(15) 0.0199(14) -0.0062(12) -0.0036(11) 0.0049(11)
C3 0.0188(13) 0.0143(14) 0.0176(14) -0.0027(11) -0.0016(12) -0.0037(11)
C4 0.0208(14) 0.043(2) 0.0268(16) -0.0067(15) -0.0031(13) -0.0039(13)
C5 0.0291(15) 0.0271(17) 0.0254(16) -0.0082(13) 0.0066(13) -0.0083(13)
C6 0.0253(14) 0.0213(15) 0.0204(14) -0.0043(12) 0.0013(12) -0.0015(12)
C7 0.0190(13) 0.0198(15) 0.0183(14) -0.0034(12) -0.0014(11) -0.0008(11)

loop_
_atom_type_symbol
_atom_type_description
_atom_type_scat_dispersion_real
_atom_type_scat_dispersion_imag
_atom_type_scat_source
C C 0.0033 0.0016 'International Tables Vol C Tables 4.2.6.8 and 6.1.1.4'
H H 0.0000 0.0000 'International Tables Vol C Tables 4.2.6.8 and 6.1.1.4'
N N 0.0061 0.0033 'International Tables Vol C Tables 4.2.6.8 and 6.1.1.4'
O O 0.0106 0.0060 'International Tables Vol C Tables 4.2.6.8 and 6.1.1.4'
S S 0.1246 0.1234 'International Tables Vol C Tables 4.2.6.8 and 6.1.1.4'
Co Co 0.3494 0.9721 'International Tables Vol C Tables 4.2.6.8 and 6.1.1.4'

loop_
_geom_angle_atom_site_label_1
_geom_angle_atom_site_label_2
_geom_angle_atom_site_label_3
_geom_angle
_geom_angle_site_symmetry_1
_geom_angle_site_symmetry_3
O10 Co1 O8 173.35(8) 2_655 .
O10 Co1 OW1 97.68(8) 2_655 .
O8 Co1 OW1 88.66(7) . .
O10 Co1 O6 94.21(7) 2_655 .
O8 Co1 O6 79.24(7) . .
OW1 Co1 O6 165.73(7) . .
O10 Co1 O1 84.40(7) 2_655 .
O8 Co1 O1 96.96(7) . .
OW1 Co1 O1 95.85(8) . .
O6 Co1 O1 93.12(8) . .
O10 Co1 O9 78.90(7) 2_655 .
O8 Co1 O9 99.98(7) . .
OW1 Co1 O9 83.49(7) . .
O6 Co1 O9 91.13(7) . .
O1 Co1 O9 163.02(7) . .
O5 Co2 O5 180.0 . 2_666
O5 Co2 OW2 89.04(8) . 2_666
O5 Co2 OW2 90.96(8) 2_666 2_666
O5 Co2 OW2 90.96(8) . .
O5 Co2 OW2 89.04(8) 2_666 .
OW2 Co2 OW2 180.000(1) 2_666 .
O5 Co2 O7 80.14(7) . .
O5 Co2 O7 99.86(7) 2_666 .
OW2 Co2 O7 91.00(7) 2_666 .
OW2 Co2 O7 89.00(7) . .
O5 Co2 O7 99.86(7) . 2_666
O5 Co2 O7 80.14(7) 2_666 2_666
OW2 Co2 O7 89.00(7) 2_666 2_666
OW2 Co2 O7 91.00(7) . 2_666
O7 Co2 O7 180.0 . 2_666
N1 Co3 N1 180.00(13) 2_565 .
N1 Co3 N2 83.56(8) 2_565 2_565
N1 Co3 N2 96.44(8) . 2_565
N1 Co3 N2 96.44(8) 2_565 .
N1 Co3 N2 83.56(8) . .
N2 Co3 N2 180.00(10) 2_565 .
N1 Co3 O2 90.50(8) 2_565 2_565
N1 Co3 O2 89.50(8) . 2_565
N2 Co3 O2 92.79(8) 2_565 2_565
N2 Co3 O2 87.21(8) . 2_565
N1 Co3 O2 89.50(8) 2_565 .
N1 Co3 O2 90.50(8) . .
N2 Co3 O2 87.21(8) 2_565 .
N2 Co3 O2 92.79(8) . .
O2 Co3 O2 180.0 2_565 .
O2 S1 O3 109.55(14) . .
O2 S1 O4 109.91(12) . .
O3 S1 O4 109.59(12) . .
O2 S1 O1 109.14(11) . .
O3 S1 O1 107.85(13) . .
O4 S1 O1 110.77(11) . .
S1 O1 Co1 139.35(12) . .
S1 O2 Co3 138.04(11) . .
C1 O5 Co2 111.68(16) . .
C1 O6 Co1 112.69(17) . .
C2 O7 Co2 111.21(17) . .
C2 O8 Co1 113.54(17) . .
C3 O9 Co1 112.57(16) . .
C3 O10 Co1 115.12(16) . 2_655
Co1 OW1 H1 118.2 . .
Co1 OW1 H2 108.2 . .
H1 OW1 H2 105.6 . .
Co2 OW2 H3 116.0 . .
Co2 OW2 H4 120.4 . .
H3 OW2 H4 106.1 . .
C6 N2 C5 113.6(2) . .
C6 N2 Co3 117.64(16) . .
C5 N2 Co3 104.47(16) . .
C6 N2 H5 106.8 . .
C5 N2 H5 106.8 . .
Co3 N2 H5 106.8 . .
C7 N3 H6 109.5 . .
C7 N3 H7 109.5 . .
H6 N3 H7 109.5 . .
C7 N3 H8 109.5 . .
H6 N3 H8 109.5 . .
H7 N3 H8 109.5 . .
C4 N1 Co3 106.57(16) . .
C4 N1 H9 110.4 . .
Co3 N1 H9 110.4 . .
C4 N1 H10 110.4 . .
Co3 N1 H10 110.4 . .
H9 N1 H10 108.6 . .
O5 C1 O6 126.1(3) . .
O5 C1 C2 117.5(2) . .
O6 C1 C2 116.3(2) . .
O8 C2 O7 125.9(2) . .
O8 C2 C1 117.2(2) . .
O7 C2 C1 117.0(2) . .
O9 C3 O10 126.6(2) . .
O9 C3 C3 117.1(3) . 2_655
O10 C3 C3 116.3(3) . 2_655
N1 C4 C5 108.2(2) . .
N1 C4 H11 110.1 . .
C5 C4 H11 110.1 . .
N1 C4 H12 110.1 . .
C5 C4 H12 110.1 . .
H11 C4 H12 108.4 . .
N2 C5 C4 109.7(2) . .
N2 C5 H13 109.7 . .
C4 C5 H13 109.7 . .
N2 C5 H14 109.7 . .
C4 C5 H14 109.7 . .
H13 C5 H14 108.2 . .
N2 C6 C7 112.8(2) . .
N2 C6 H15 109.0 . .
C7 C6 H15 109.0 . .
N2 C6 H16 109.0 . .
C7 C6 H16 109.0 . .
H15 C6 H16 107.8 . .
N3 C7 C6 110.5(2) . .
N3 C7 H17 109.5 . .
C6 C7 H17 109.5 . .
N3 C7 H18 109.5 . .
C6 C7 H18 109.5 . .
H17 C7 H18 108.1 . .

loop_
_geom_bond_atom_site_label_1
_geom_bond_atom_site_label_2
_geom_bond_distance
_geom_bond_site_symmetry_2
Co1 O10 2.0676(18) 2_655
Co1 O8 2.0760(18) .
Co1 OW1 2.0964(19) .
Co1 O6 2.0977(19) .
Co1 O1 2.1108(17) .
Co1 O9 2.1419(17) .
Co2 O5 2.0871(18) .
Co2 O5 2.0871(18) 2_666
Co2 OW2 2.0911(18) 2_666
Co2 OW2 2.0911(18) .
Co2 O7 2.0971(18) .
Co2 O7 2.0971(18) 2_666
Co3 N1 2.093(2) 2_565
Co3 N1 2.093(2) .
Co3 N2 2.159(2) 2_565
Co3 N2 2.159(2) .
Co3 O2 2.2685(19) 2_565
Co3 O2 2.2685(19) .
S1 O2 1.462(2) .
S1 O3 1.463(2) .
S1 O4 1.468(2) .
S1 O1 1.4712(17) .
O5 C1 1.253(3) .
O6 C1 1.255(3) .
O7 C2 1.267(3) .
O8 C2 1.239(3) .
O9 C3 1.247(3) .
O10 C3 1.256(3) .
O10 Co1 2.0676(18) 2_655
OW1 H1 0.8461 .
OW1 H2 0.8475 .
OW2 H3 0.8419 .
OW2 H4 0.8454 .
N2 C6 1.472(3) .
N2 C5 1.485(3) .
N2 H5 0.9100 .
N3 C7 1.481(3) .
N3 H6 0.8900 .
N3 H7 0.8900 .
N3 H8 0.8900 .
N1 C4 1.476(4) .
N1 H9 0.9000 .
N1 H10 0.9000 .
C1 C2 1.539(4) .
C3 C3 1.551(5) 2_655
C4 C5 1.504(4) .
C4 H11 0.9700 .
C4 H12 0.9700 .
C5 H13 0.9700 .
C5 H14 0.9700 .
C6 C7 1.519(4) .
C6 H15 0.9700 .
C6 H16 0.9700 .
C7 H17 0.9700 .
C7 H18 0.9700 .
